data_7114751
loop_
_publ_author_name
'Khan, Tahir'
'Skabara, Peter J.'
'Coles, Simon J.'
'Hursthouse, Michael B.'

_publ_section_title
;
 A novel route towards formylated 1,3-dithiole-2-thiones via an
 unprecedented allylic 1,4-diol rearrangement
;
_journal_issue 4
_journal_name_full 'Chemical Communications'
_journal_page_first 369
_journal_paper_doi 10.1039/b009550h
_journal_year 2001
_chemical_formula_sum 'C21 H20 O5 S3'
_chemical_formula_weight 448.55
_chemical_name_systematic
;
?
;
_space_group_IT_number 14
_symmetry_cell_setting monoclinic
_symmetry_space_group_name_Hall '-P 2yn'
_symmetry_space_group_name_H-M 'P 1 21/n 1'
_atom_sites_solution_hydrogens geom
_atom_sites_solution_primary direct
_atom_sites_solution_secondary difmap
_audit_creation_method SHELXL-97
_cell_angle_alpha 90.00
_cell_angle_beta 96.88(3)
_cell_angle_gamma 90.00
_cell_formula_units_Z 4
_cell_length_a 12.732(3)
_cell_length_b 13.131(3)
_cell_length_c 13.040(3)
_cell_measurement_reflns_used 16442
_cell_measurement_temperature 293(2)
_cell_measurement_theta_max 27.53
_cell_measurement_theta_min 2.11
_cell_volume 2164.4(9)
_computing_cell_refinement 'DENZO, COLLECT'
_computing_data_reduction 'DENZO, COLLECT'
_computing_molecular_graphics 'CAMERON (Watkin, Pearce 1995)'
_computing_structure_refinement 'SHELXL-97 (Sheldrick, 1997)'
_computing_structure_solution 'SHELXS-97 (Sheldrick, 1990)'
_diffrn_ambient_temperature 293(2)
_diffrn_detector_area_resol_mean 9.091
_diffrn_measured_fraction_theta_full 0.992
_diffrn_measured_fraction_theta_max 0.992
_diffrn_measurement_device_type 'Nonius KappaCCD Area Detector'
_diffrn_measurement_method 'Phi and Omega scans to fill Ewald Sphere'
_diffrn_radiation_monochromator graphite
_diffrn_radiation_source 'Nonius FR591 rotating anode'
_diffrn_radiation_type MoK\a
_diffrn_radiation_wavelength 0.71073
_diffrn_reflns_av_R_equivalents 0.0533
_diffrn_reflns_av_sigmaI/netI 0.0606
_diffrn_reflns_limit_h_max 16
_diffrn_reflns_limit_h_min -16
_diffrn_reflns_limit_k_max 17
_diffrn_reflns_limit_k_min -15
_diffrn_reflns_limit_l_max 16
_diffrn_reflns_limit_l_min -13
_diffrn_reflns_number 16442
_diffrn_reflns_theta_full 27.53
_diffrn_reflns_theta_max 27.53
_diffrn_reflns_theta_min 2.11
_exptl_absorpt_coefficient_mu 0.372
_exptl_absorpt_correction_T_max 0.970
_exptl_absorpt_correction_T_min 0.856
_exptl_absorpt_correction_type multi-scan
_exptl_crystal_colour yellow
_exptl_crystal_density_diffrn 1.377
_exptl_crystal_density_method 'not measured'
_exptl_crystal_description block
_exptl_crystal_F_000 936
_exptl_crystal_size_max 0.3
_exptl_crystal_size_mid 0.25
_exptl_crystal_size_min 0.1
_refine_diff_density_max 0.226
_refine_diff_density_min -0.337
_refine_diff_density_rms 0.055
_refine_ls_extinction_method none
_refine_ls_goodness_of_fit_ref 0.991
_refine_ls_hydrogen_treatment mixed
_refine_ls_matrix_type full
_refine_ls_number_parameters 266
_refine_ls_number_reflns 4938
_refine_ls_number_restraints 0
_refine_ls_restrained_S_all 0.991
_refine_ls_R_factor_all 0.1006
_refine_ls_R_factor_gt 0.0493
_refine_ls_shift/su_max 0.008
_refine_ls_shift/su_mean 0.002
_refine_ls_structure_factor_coef Fsqd
_refine_ls_weighting_details 'calc w=1/[\s^2^(Fo^2^)+(0.0784P)^2^+0.0000P] where P=(Fo^2^+2Fc^2^)/3'
_refine_ls_weighting_scheme calc
_refine_ls_wR_factor_gt 0.1220
_refine_ls_wR_factor_ref 0.1432
_reflns_number_gt 2899
_reflns_number_total 4938
_reflns_threshold_expression >2sigma(I)
_cod_data_source_file b009550h.txt
_cod_data_source_block s92_8
_cod_depositor_comments
;
The following automatic conversions were performed:

'_symmetry_cell_setting' value 'Monoclinic' changed to 'monoclinic'
according to
/usr/data/users/saulius/automatic-downloads/retrospective/RSC/lib/dictionaries/cif_core.dic
dictionary named 'cif_core.dic' version 2.4.2 from 2011-04-26.

Automatic conversion script
Id: cif_fix_values 2281 2013-09-26 08:29:07Z andrius 

The following automatic conversions were performed:

'_exptl_absorpt_correction_type' value 'multi-scans' was replaced
with the value 'multi-scan' as specified in the replacement file
'src/cod-tools/trunk/data/replacement-values/replacement_values.lst'.

Automatic conversion script
Id: cif_fix_values 5376 2017-05-30 11:51:03Z andrius 
;
_cod_original_cell_volume 2164.3(7)
_cod_original_sg_symbol_H-M P2(1)/n
_cod_database_code 7114751

loop_
_symmetry_equiv_pos_as_xyz
'x, y, z'
'-x+1/2, y+1/2, -z+1/2'
'-x, -y, -z'
'x-1/2, -y-1/2, z-1/2'

loop_
_atom_site_label
_atom_site_type_symbol
_atom_site_fract_x
_atom_site_fract_y
_atom_site_fract_z
_atom_site_U_iso_or_equiv
_atom_site_adp_type
_atom_site_occupancy
_atom_site_symmetry_multiplicity
_atom_site_calc_flag
_atom_site_refinement_flags
S1 S 1.04396(6) 0.14506(6) 0.47927(7) 0.0835(3) Uani 1 1 d .
S2 S 0.86190(5) 0.14022(5) 0.60175(5) 0.0589(2) Uani 1 1 d .
S3 S 0.82485(5) 0.10889(4) 0.38112(5) 0.0532(2) Uani 1 1 d .
O1 O 0.66452(16) 0.14926(15) 0.70684(16) 0.0817(6) Uani 1 1 d .
O2 O 0.61835(14) -0.09741(10) 0.35677(12) 0.0553(4) Uani 1 1 d .
O3 O 0.64505(15) -0.08764(14) -0.00208(13) 0.0722(5) Uani 1 1 d .
O4 O 0.38972(12) 0.13335(10) 0.36548(14) 0.0542(4) Uani 1 1 d .
O5 O 0.40366(13) 0.49413(11) 0.35609(15) 0.0692(5) Uani 1 1 d .
C1 C 0.91741(19) 0.13293(16) 0.4882(2) 0.0535(6) Uani 1 1 d .
C2 C 0.73085(18) 0.12437(15) 0.54783(18) 0.0467(5) Uani 1 1 d .
C3 C 0.71304(17) 0.11149(14) 0.44408(17) 0.0419(5) Uani 1 1 d .
C4 C 0.6479(2) 0.13023(17) 0.6157(2) 0.0575(6) Uani 1 1 d .
H4 H 0.5784 0.1187 0.5872 0.069 Uiso 1 1 calc R
C5 C 0.60530(17) 0.10811(14) 0.37976(17) 0.0426(5) Uani 1 1 d .
H5 H 0.5601 0.0635 0.4158 0.051 Uiso 1 1 calc R
C6 C 0.61327(16) 0.06058(15) 0.27404(17) 0.0435(5) Uani 1 1 d .
C7 C 0.62081(17) -0.04504(15) 0.26612(17) 0.0451(5) Uani 1 1 d .
C8 C 0.63028(18) -0.09097(16) 0.17271(18) 0.0507(6) Uani 1 1 d .
H8 H 0.6337 -0.1616 0.1684 0.061 Uiso 1 1 calc R
C9 C 0.63471(18) -0.03214(18) 0.08518(19) 0.0542(6) Uani 1 1 d .
C10 C 0.62699(19) 0.07271(19) 0.09067(19) 0.0590(6) Uani 1 1 d .
H10 H 0.6299 0.1126 0.0321 0.071 Uiso 1 1 calc R
C11 C 0.6150(2) 0.11724(17) 0.1842(2) 0.0541(6) Uani 1 1 d .
H11 H 0.6078 0.1876 0.1874 0.065 Uiso 1 1 calc R
C12 C 0.6322(3) -0.20361(17) 0.3543(2) 0.0900(11) Uani 1 1 d .
H12A H 0.5820 -0.2324 0.3013 0.135 Uiso 1 1 calc R
H12B H 0.6212 -0.2321 0.4200 0.135 Uiso 1 1 calc R
H12C H 0.7026 -0.2188 0.3398 0.135 Uiso 1 1 calc R
C13 C 0.6506(3) -0.0322(2) -0.0955(2) 0.0881(10) Uani 1 1 d .
H13A H 0.5914 0.0134 -0.1070 0.132 Uiso 1 1 calc R
H13B H 0.6489 -0.0790 -0.1523 0.132 Uiso 1 1 calc R
H13C H 0.7152 0.0062 -0.0900 0.132 Uiso 1 1 calc R
C14 C 0.55462(16) 0.21377(15) 0.37431(16) 0.0437(5) Uani 1 1 d .
C15 C 0.44478(16) 0.22291(15) 0.36743(16) 0.0407(5) Uani 1 1 d .
C16 C 0.39753(17) 0.31796(15) 0.36301(17) 0.0456(5) Uani 1 1 d .
H16 H 0.3244 0.3235 0.3603 0.055 Uiso 1 1 calc R
C17 C 0.45930(18) 0.40479(15) 0.36255(18) 0.0488(6) Uani 1 1 d .
C18 C 0.5671(2) 0.39798(16) 0.3688(2) 0.0599(7) Uani 1 1 d .
H18 H 0.6086 0.4562 0.3686 0.072 Uiso 1 1 calc R
C19 C 0.61279(18) 0.30197(16) 0.3754(2) 0.0612(7) Uani 1 1 d .
H19 H 0.6861 0.2971 0.3807 0.073 Uiso 1 1 calc R
C20 C 0.2768(2) 0.13910(18) 0.3551(3) 0.0762(9) Uani 1 1 d .
H20A H 0.2549 0.1710 0.4153 0.114 Uiso 1 1 calc R
H20B H 0.2476 0.0717 0.3480 0.114 Uiso 1 1 calc R
H20C H 0.2521 0.1785 0.2950 0.114 Uiso 1 1 calc R
C21 C 0.4610(2) 0.58590(17) 0.3486(2) 0.0784(9) Uani 1 1 d .
H21A H 0.5158 0.5906 0.4058 0.118 Uiso 1 1 calc R
H21B H 0.4140 0.6429 0.3499 0.118 Uiso 1 1 calc R
H21C H 0.4922 0.5863 0.2851 0.118 Uiso 1 1 calc R

loop_
_atom_site_aniso_label
_atom_site_aniso_U_11
_atom_site_aniso_U_22
_atom_site_aniso_U_33
_atom_site_aniso_U_23
_atom_site_aniso_U_13
_atom_site_aniso_U_12
S1 0.0375(4) 0.1026(6) 0.1117(7) -0.0114(4) 0.0138(4) -0.0064(3)
S2 0.0442(4) 0.0726(4) 0.0583(4) -0.0033(3) 0.0000(3) 0.0008(3)
S3 0.0388(4) 0.0653(4) 0.0569(4) -0.0005(3) 0.0117(3) 0.0019(3)
O1 0.0689(14) 0.1211(16) 0.0570(14) -0.0154(11) 0.0154(10) -0.0027(11)
O2 0.0724(12) 0.0433(8) 0.0519(10) 0.0045(7) 0.0143(9) 0.0058(7)
O3 0.0737(14) 0.0943(13) 0.0496(11) -0.0101(9) 0.0110(10) 0.0051(10)
O4 0.0325(9) 0.0476(8) 0.0819(12) 0.0020(7) 0.0049(8) -0.0046(7)
O5 0.0572(11) 0.0440(9) 0.1060(15) -0.0022(8) 0.0075(10) 0.0100(8)
C1 0.0357(13) 0.0554(13) 0.0692(17) 0.0003(11) 0.0055(12) 0.0031(10)
C2 0.0398(13) 0.0487(12) 0.0521(15) -0.0002(10) 0.0069(11) 0.0000(9)
C3 0.0363(12) 0.0382(11) 0.0523(15) 0.0027(9) 0.0102(10) 0.0015(8)
C4 0.0510(16) 0.0672(15) 0.0552(17) -0.0063(12) 0.0102(13) 0.0012(12)
C5 0.0314(12) 0.0414(11) 0.0555(14) -0.0002(9) 0.0080(10) -0.0003(9)
C6 0.0335(12) 0.0464(11) 0.0504(14) -0.0003(9) 0.0046(10) 0.0003(9)
C7 0.0379(13) 0.0468(12) 0.0509(14) 0.0011(10) 0.0070(10) 0.0019(9)
C8 0.0462(14) 0.0499(12) 0.0568(15) -0.0054(11) 0.0099(11) 0.0037(10)
C9 0.0384(13) 0.0734(16) 0.0510(15) -0.0036(12) 0.0069(11) 0.0038(11)
C10 0.0537(16) 0.0732(16) 0.0503(15) 0.0119(12) 0.0068(12) 0.0000(12)
C11 0.0505(15) 0.0502(12) 0.0611(16) 0.0059(11) 0.0054(12) -0.0016(10)
C12 0.147(3) 0.0483(15) 0.080(2) 0.0106(13) 0.034(2) 0.0157(16)
C13 0.077(2) 0.134(3) 0.057(2) -0.0082(17) 0.0226(16) -0.0156(19)
C14 0.0363(12) 0.0442(12) 0.0509(14) -0.0020(9) 0.0071(10) 0.0004(9)
C15 0.0379(12) 0.0455(11) 0.0394(12) -0.0017(9) 0.0076(9) -0.0036(9)
C16 0.0337(12) 0.0532(12) 0.0499(14) -0.0021(10) 0.0048(10) 0.0037(10)
C17 0.0446(14) 0.0455(12) 0.0558(15) -0.0046(10) 0.0036(11) 0.0062(10)
C18 0.0444(15) 0.0432(13) 0.091(2) -0.0028(11) 0.0038(14) -0.0050(10)
C19 0.0348(13) 0.0499(14) 0.099(2) 0.0004(12) 0.0082(13) -0.0017(10)
C20 0.0375(15) 0.0674(16) 0.123(3) 0.0050(16) 0.0082(16) -0.0103(12)
C21 0.088(2) 0.0447(14) 0.100(2) 0.0036(13) 0.0014(18) 0.0043(14)

loop_
_atom_type_symbol
_atom_type_description
_atom_type_scat_dispersion_real
_atom_type_scat_dispersion_imag
_atom_type_scat_source
C C 0.0033 0.0016 'International Tables Vol C Tables 4.2.6.8 and 6.1.1.4'
H H 0.0000 0.0000 'International Tables Vol C Tables 4.2.6.8 and 6.1.1.4'
O O 0.0106 0.0060 'International Tables Vol C Tables 4.2.6.8 and 6.1.1.4'
S S 0.1246 0.1234 'International Tables Vol C Tables 4.2.6.8 and 6.1.1.4'

loop_
_geom_angle_atom_site_label_1
_geom_angle_atom_site_label_2
_geom_angle_atom_site_label_3
_geom_angle
C1 S2 C2 96.80(12)
C3 S3 C1 97.59(11)
C7 O2 C12 117.48(18)
C9 O3 C13 117.2(2)
C15 O4 C20 117.62(17)
C17 O5 C21 117.8(2)
S1 C1 S2 124.47(16)
S1 C1 S3 122.46(16)
S2 C1 S3 113.06(13)
C3 C2 C4 124.4(2)
C3 C2 S2 117.07(18)
C4 C2 S2 118.46(18)
C2 C3 C5 125.9(2)
C2 C3 S3 115.35(17)
C5 C3 S3 118.55(16)
O1 C4 C2 123.6(3)
C3 C5 C14 110.32(16)
C3 C5 C6 110.90(17)
C14 C5 C6 113.72(17)
C11 C6 C7 117.5(2)
C11 C6 C5 123.45(19)
C7 C6 C5 119.05(19)
O2 C7 C8 123.80(19)
O2 C7 C6 115.21(19)
C8 C7 C6 121.0(2)
C7 C8 C9 120.1(2)
O3 C9 C10 125.9(2)
O3 C9 C8 113.9(2)
C10 C9 C8 120.2(2)
C11 C10 C9 119.0(2)
C10 C11 C6 122.2(2)
C19 C14 C15 117.58(19)
C19 C14 C5 122.73(19)
C15 C14 C5 119.69(17)
O4 C15 C16 123.74(19)
O4 C15 C14 115.76(17)
C16 C15 C14 120.50(18)
C15 C16 C17 119.9(2)
O5 C17 C18 124.6(2)
O5 C17 C16 114.6(2)
C18 C17 C16 120.8(2)
C17 C18 C19 118.3(2)
C14 C19 C18 122.9(2)

loop_
_geom_bond_atom_site_label_1
_geom_bond_atom_site_label_2
_geom_bond_distance
S1 C1 1.637(2)
S2 C1 1.718(3)
S2 C2 1.744(2)
S3 C3 1.727(2)
S3 C1 1.745(3)
O1 C4 1.208(3)
O2 C7 1.371(3)
O2 C12 1.406(3)
O3 C9 1.371(3)
O3 C13 1.428(3)
O4 C15 1.368(2)
O4 C20 1.430(3)
O5 C17 1.368(2)
O5 C21 1.419(3)
C2 C3 1.355(3)
C2 C4 1.459(3)
C3 C5 1.520(3)
C5 C14 1.528(3)
C5 C6 1.528(3)
C6 C11 1.390(3)
C6 C7 1.395(3)
C7 C8 1.377(3)
C8 C9 1.385(3)
C9 C10 1.383(3)
C10 C11 1.378(3)
C14 C19 1.374(3)
C14 C15 1.396(3)
C15 C16 1.384(3)
C16 C17 1.385(3)
C17 C18 1.368(3)
C18 C19 1.387(3)
